data_4511350
loop_
_publ_author_name
'Zhu, Yuan-Yuan'
'Wu, Jing'
'Li, Chuang'
'Zhu, Jiang'
'Hou, Jun-Li'
'Li, Chang-Zhi'
'Jiang, Xi-Kui'
'Li, Zhan-Ting'

_publ_section_title
;
 F&#x00B7;&#x00B7;&#x00B7;H&#x2212;N and
 MeO&#x00B7;&#x00B7;&#x00B7;H&#x2212;N Hydrogen-Bonding in the Solid
 States of Aromatic Amides and Hydrazides:&#x00A0; A Comparison Study
;
_journal_issue 8
_journal_name_full 'Crystal Growth &amp; Design'
_journal_page_first 1490
_journal_paper_doi 10.1021/cg070257+
_journal_volume 7
_journal_year 2007
_chemical_formula_sum 'C14 H10 F2 N2 O2'
_chemical_formula_weight 276.24
_chemical_name_systematic
; 
 ? 
;
_space_group_IT_number 14
_symmetry_space_group_name_Hall '-P 2ybc'
_symmetry_space_group_name_H-M 'P 1 21/c 1'
_atom_sites_solution_hydrogens geom
_atom_sites_solution_primary direct
_atom_sites_solution_secondary difmap
_audit_creation_method SHELXL-97
_cell_angle_alpha 90.00
_cell_angle_beta 93.863(3)
_cell_angle_gamma 90.00
_cell_formula_units_Z 2
_cell_length_a 4.7817(8)
_cell_length_b 6.9484(12)
_cell_length_c 18.366(3)
_cell_measurement_temperature 293(2)
_cell_volume 608.83(18)
_computing_structure_refinement 'SHELXL-97 (Sheldrick, 1997)'
_computing_structure_solution 'SHELXS-97 (Sheldrick, 1990)'
_diffrn_ambient_temperature 293(2)
_diffrn_measured_fraction_theta_full 0.989
_diffrn_measured_fraction_theta_max 0.989
_diffrn_radiation_monochromator graphite
_diffrn_radiation_source 'fine-focus sealed tube'
_diffrn_radiation_type MoK\a
_diffrn_radiation_wavelength 0.71073
_diffrn_reflns_av_R_equivalents 0.0923
_diffrn_reflns_av_sigmaI/netI 0.0655
_diffrn_reflns_limit_h_max 6
_diffrn_reflns_limit_h_min -5
_diffrn_reflns_limit_k_max 8
_diffrn_reflns_limit_k_min -5
_diffrn_reflns_limit_l_max 23
_diffrn_reflns_limit_l_min -23
_diffrn_reflns_number 3428
_diffrn_reflns_theta_full 26.99
_diffrn_reflns_theta_max 26.99
_diffrn_reflns_theta_min 3.14
_exptl_absorpt_coefficient_mu 0.123
_exptl_crystal_density_diffrn 1.507
_exptl_crystal_density_method 'not measured'
_exptl_crystal_F_000 284
_refine_diff_density_max 0.214
_refine_diff_density_min -0.211
_refine_diff_density_rms 0.046
_refine_ls_extinction_coef 0.032(7)
_refine_ls_extinction_expression Fc^*^=kFc[1+0.001xFc^2^\l^3^/sin(2\q)]^-1/4^
_refine_ls_extinction_method SHELXL
_refine_ls_goodness_of_fit_ref 1.003
_refine_ls_hydrogen_treatment mixed
_refine_ls_matrix_type full
_refine_ls_number_parameters 112
_refine_ls_number_reflns 1307
_refine_ls_number_restraints 0
_refine_ls_restrained_S_all 1.003
_refine_ls_R_factor_all 0.0588
_refine_ls_R_factor_gt 0.0448
_refine_ls_shift/su_max 0.001
_refine_ls_shift/su_mean 0.000
_refine_ls_structure_factor_coef Fsqd
_refine_ls_weighting_details 'calc w=1/[\s^2^(Fo^2^)+(0.0471P)^2^+0.0000P] where P=(Fo^2^+2Fc^2^)/3'
_refine_ls_weighting_scheme calc
_refine_ls_wR_factor_gt 0.1069
_refine_ls_wR_factor_ref 0.1138
_reflns_number_gt 985
_reflns_number_total 1307
_reflns_threshold_expression >2sigma(I)
_cod_data_source_file cg070257%2Bsi20070315_112859.cif
_cod_data_source_block cd26408
_cod_original_cell_volume 608.82(18)
_cod_database_code 4511350

loop_
_symmetry_equiv_pos_as_xyz
'x, y, z'
'-x, y+1/2, -z+1/2'
'-x, -y, -z'
'x, -y-1/2, z-1/2'

loop_
_atom_site_label
_atom_site_type_symbol
_atom_site_fract_x
_atom_site_fract_y
_atom_site_fract_z
_atom_site_U_iso_or_equiv
_atom_site_adp_type
_atom_site_occupancy
_atom_site_symmetry_multiplicity
_atom_site_calc_flag
N1 N 0.0449(3) 0.0691(2) 0.02524(7) 0.0389(4) Uani 1 1 d
O1 O -0.3821(2) 0.20160(17) 0.01851(7) 0.0500(4) Uani 1 1 d
F1 F 0.3149(2) 0.16476(17) 0.15826(6) 0.0672(4) Uani 1 1 d
C1 C -0.1377(3) 0.2038(2) 0.04344(8) 0.0351(4) Uani 1 1 d
C2 C -0.0318(3) 0.3565(2) 0.09540(8) 0.0361(4) Uani 1 1 d
C3 C -0.1672(4) 0.5341(2) 0.09096(10) 0.0441(4) Uani 1 1 d
C4 C -0.0873(4) 0.6823(3) 0.13762(11) 0.0558(5) Uani 1 1 d
C5 C 0.1259(4) 0.6557(3) 0.19043(11) 0.0601(6) Uani 1 1 d
C6 C 0.2618(4) 0.4822(3) 0.19673(10) 0.0572(5) Uani 1 1 d
C7 C 0.1813(3) 0.3363(2) 0.14954(8) 0.0440(4) Uani 1 1 d
H1 H 0.214(4) 0.075(3) 0.0334(9) 0.044(5) Uiso 1 1 d
H3 H -0.315(4) 0.550(3) 0.0569(10) 0.051(5) Uiso 1 1 d
H4 H -0.182(4) 0.798(3) 0.1338(13) 0.076(7) Uiso 1 1 d
H5 H 0.176(4) 0.751(4) 0.2233(12) 0.071(6) Uiso 1 1 d
H6 H 0.409(4) 0.460(3) 0.2307(12) 0.074(7) Uiso 1 1 d

loop_
_atom_site_aniso_label
_atom_site_aniso_U_11
_atom_site_aniso_U_22
_atom_site_aniso_U_33
_atom_site_aniso_U_23
_atom_site_aniso_U_13
_atom_site_aniso_U_12
N1 0.0294(7) 0.0394(8) 0.0471(8) -0.0062(6) -0.0040(6) 0.0014(6)
O1 0.0307(6) 0.0466(7) 0.0716(8) -0.0118(6) -0.0042(5) 0.0013(5)
F1 0.0743(8) 0.0719(8) 0.0523(7) -0.0007(5) -0.0174(5) 0.0255(6)
C1 0.0311(8) 0.0335(8) 0.0407(8) 0.0028(6) 0.0028(6) -0.0013(6)
C2 0.0328(8) 0.0392(9) 0.0369(8) 0.0012(7) 0.0064(6) -0.0031(6)
C3 0.0452(10) 0.0404(10) 0.0466(10) -0.0002(7) 0.0026(8) -0.0001(7)
C4 0.0667(13) 0.0394(10) 0.0625(12) -0.0084(9) 0.0131(10) -0.0030(9)
C5 0.0630(12) 0.0637(13) 0.0546(12) -0.0237(10) 0.0119(10) -0.0194(10)
C6 0.0520(11) 0.0788(15) 0.0400(10) -0.0131(9) -0.0020(8) -0.0049(10)
C7 0.0426(9) 0.0520(11) 0.0374(9) 0.0001(7) 0.0030(7) 0.0031(7)

loop_
_atom_type_symbol
_atom_type_description
_atom_type_scat_dispersion_real
_atom_type_scat_dispersion_imag
_atom_type_scat_source
C C 0.0033 0.0016 'International Tables Vol C Tables 4.2.6.8 and 6.1.1.4'
H H 0.0000 0.0000 'International Tables Vol C Tables 4.2.6.8 and 6.1.1.4'
N N 0.0061 0.0033 'International Tables Vol C Tables 4.2.6.8 and 6.1.1.4'
F F 0.0171 0.0103 'International Tables Vol C Tables 4.2.6.8 and 6.1.1.4'
O O 0.0106 0.0060 'International Tables Vol C Tables 4.2.6.8 and 6.1.1.4'

loop_
_geom_angle_atom_site_label_1
_geom_angle_atom_site_label_2
_geom_angle_atom_site_label_3
_geom_angle
_geom_angle_site_symmetry_1
_geom_angle_site_symmetry_3
C1 N1 N1 118.38(16) . 3
C1 N1 H1 125.0(13) . .
N1 N1 H1 114.8(13) 3 .
O1 C1 N1 121.29(14) . .
O1 C1 C2 121.44(13) . .
N1 C1 C2 117.27(13) . .
C7 C2 C3 116.67(15) . .
C7 C2 C1 126.17(15) . .
C3 C2 C1 117.10(14) . .
C4 C3 C2 121.15(18) . .
C4 C3 H3 120.2(12) . .
C2 C3 H3 118.6(12) . .
C5 C4 C3 120.10(19) . .
C5 C4 H4 120.5(15) . .
C3 C4 H4 119.3(15) . .
C6 C5 C4 120.23(19) . .
C6 C5 H5 118.6(14) . .
C4 C5 H5 121.1(14) . .
C5 C6 C7 119.03(19) . .
C5 C6 H6 122.6(15) . .
C7 C6 H6 118.3(15) . .
F1 C7 C6 117.69(16) . .
F1 C7 C2 119.48(15) . .
C6 C7 C2 122.81(17) . .

loop_
_geom_bond_atom_site_label_1
_geom_bond_atom_site_label_2
_geom_bond_distance
_geom_bond_site_symmetry_2
N1 C1 1.3376(19) .
N1 N1 1.383(3) 3
N1 H1 0.815(16) .
O1 C1 1.2263(18) .
F1 C7 1.3570(19) .
C1 C2 1.492(2) .
C2 C7 1.382(2) .
C2 C3 1.394(2) .
C3 C4 1.377(2) .
C3 H3 0.918(18) .
C4 C5 1.372(3) .
C4 H4 0.92(2) .
C5 C6 1.371(3) .
C5 H5 0.92(3) .
C6 C7 1.372(3) .
C6 H6 0.92(2) .

loop_
_geom_hbond_atom_site_label_D
_geom_hbond_atom_site_label_H
_geom_hbond_atom_site_label_A
_geom_hbond_distance_DH
_geom_hbond_distance_HA
_geom_hbond_distance_DA
_geom_hbond_angle_DHA
_geom_hbond_site_symmetry_A
N1 H1 F1 0.815(16) 2.393(17) 2.7661(16) 108.8(13) .
N1 H1 O1 0.815(16) 2.154(17) 2.9011(17) 152.4(17) 1_655

loop_
_geom_torsion_atom_site_label_1
_geom_torsion_atom_site_label_2
_geom_torsion_atom_site_label_3
_geom_torsion_atom_site_label_4
_geom_torsion
_geom_torsion_site_symmetry_1
N1 N1 C1 O1 2.9(3) 3
N1 N1 C1 C2 -177.25(15) 3
O1 C1 C2 C7 150.15(16) .
N1 C1 C2 C7 -29.7(2) .
O1 C1 C2 C3 -27.2(2) .
N1 C1 C2 C3 152.99(14) .
C7 C2 C3 C4 1.2(2) .
C1 C2 C3 C4 178.76(14) .
C2 C3 C4 C5 -1.1(3) .
C3 C4 C5 C6 0.5(3) .
C4 C5 C6 C7 0.0(3) .
C5 C6 C7 F1 -178.39(16) .
C5 C6 C7 C2 0.2(3) .
C3 C2 C7 F1 177.78(13) .
C1 C2 C7 F1 0.5(2) .
C3 C2 C7 C6 -0.8(2) .
C1 C2 C7 C6 -178.06(15) .
